data_2011469
loop_
_publ_author_name
'Sakamoto, Jun'
'Nakagawa, Takashi'
'Kanehisa, Nobuko'
'Kai, Yasushi'
'Katsura, Masahiro'

_publ_section_title
;
 2-Phenylmalonamide
;
_journal_issue 10
_journal_name_full 'Acta Crystallographica Section C'
_journal_page_first e485
_journal_page_last e486
_journal_paper_doi 10.1107/S0108270100011938
_journal_volume 56
_journal_year 2000
_chemical_formula_moiety 'C9 H10 N2 O2'
_chemical_formula_sum 'C9 H10 N2 O2'
_chemical_formula_weight 178.19
_space_group_IT_number 14
_symmetry_cell_setting monoclinic
_symmetry_space_group_name_Hall '-P 2yn'
_symmetry_space_group_name_H-M 'P 1 21/n 1'
_cell_angle_alpha 90
_cell_angle_beta 104.100(10)
_cell_angle_gamma 90
_cell_formula_units_Z 4
_cell_length_a 9.079(2)
_cell_length_b 7.555(2)
_cell_length_c 13.015(2)
_cell_measurement_reflns_used 25
_cell_measurement_temperature 296.2
_cell_measurement_theta_max 15.0
_cell_measurement_theta_min 14.6
_cell_volume 865.8(3)
_computing_cell_refinement 'MSC/AFC Diffractometer Control Software'
_computing_data_collection
;MSC/AFC Diffractometer Control Software (Molecular Structure Corporation,
 1990)
;
_computing_data_reduction
;
TEXSAN (Molecular Structure Corporation & Rigaku Corporation, 1999)
;
_computing_publication_material TEXSAN
_computing_structure_refinement TEXSAN
_computing_structure_solution 'SIR92 (Altomare et al., 1993)'
_diffrn_measured_fraction_theta_full .9990
_diffrn_measured_fraction_theta_max .9990
_diffrn_measurement_device_type 'Rigaku AFC-5R'
_diffrn_measurement_method \w-2\q
_diffrn_radiation_type MoK\a
_diffrn_radiation_wavelength .7107
_diffrn_reflns_av_R_equivalents .016
_diffrn_reflns_limit_h_max 11
_diffrn_reflns_limit_h_min 0
_diffrn_reflns_limit_k_max 0
_diffrn_reflns_limit_k_min -9
_diffrn_reflns_limit_l_max 16
_diffrn_reflns_limit_l_min -16
_diffrn_reflns_number 2275
_diffrn_reflns_theta_full 27.50
_diffrn_reflns_theta_max 27.50
_diffrn_standards_decay_% 2.00
_diffrn_standards_interval_count 150
_diffrn_standards_number 3
_exptl_absorpt_coefficient_mu .099
_exptl_absorpt_correction_type none
_exptl_crystal_colour colorless
_exptl_crystal_density_diffrn 1.367
_exptl_crystal_density_method 'not measured'
_exptl_crystal_description prismatic
_exptl_crystal_size_max .20
_exptl_crystal_size_mid .20
_exptl_crystal_size_min .10
_refine_diff_density_max .54
_refine_diff_density_min -.22
_refine_ls_extinction_method none
_refine_ls_goodness_of_fit_ref 1.231
_refine_ls_hydrogen_treatment refall
_refine_ls_number_parameters 158
_refine_ls_number_reflns 1658
_refine_ls_R_factor_gt .0378
_refine_ls_shift/su_max .0039
_refine_ls_structure_factor_coef Fsqd
_refine_ls_weighting_details 'w = 1/[\s^2^(Fo^2^) + {0.050[Max(Fo^2^,0) + 2Fc^2^]/3}^2^]'
_refine_ls_weighting_scheme calc
_refine_ls_wR_factor_ref .1043
_reflns_number_gt 1347
_reflns_number_total 1994
_reflns_threshold_expression I>2\s(I)
_cod_data_source_file qd0028.cif
_cod_data_source_block I
_cod_original_sg_symbol_H-M 'P 21/n'
_cod_database_code 2011469
_cod_database_fobs_code 2011469

loop_
_symmetry_equiv_pos_as_xyz
x,y,z
1/2-x,1/2+y,1/2-z
-x,-y,-z
1/2+x,1/2-y,1/2+z

loop_
_atom_site_label
_atom_site_fract_x
_atom_site_fract_y
_atom_site_fract_z
_atom_site_U_iso_or_equiv
_atom_site_adp_type
_atom_site_calc_flag
_atom_site_refinement_flags
_atom_site_occupancy
_atom_site_disorder_assembly
_atom_site_disorder_group
_atom_site_type_symbol
O(1) -.39870(10) -.0458(2) .14484(9) .0421(3) Uani d . 1.00 . . O
O(2) -.06500(10) -.2840(2) .01448(8) .0380(3) Uani d . 1.00 . . O
N(1) -.3087(2) -.0668(2) -.00080(10) .0449(4) Uani d . 1.00 . . N
N(2) -.0672(2) -.4955(2) .13540(10) .0386(4) Uani d . 1.00 . . N
C(1) -.3028(2) -.0996(2) .09980(10) .0294(4) Uani d . 1.00 . . C
C(2) -.1680(2) -.2077(2) .16340(10) .0276(4) Uani d . 1.00 . . C
C(3) -.0958(2) -.3331(2) .09750(10) .0289(4) Uani d . 1.00 . . C
C(4) -.0465(2) -.0843(2) .22790(10) .0294(4) Uani d . 1.00 . . C
C(5) -.0096(2) -.0941(3) .33740(10) .0403(5) Uani d . 1.00 . . C
C(6) .1028(2) .0151(3) .39680(10) .0495(5) Uani d . 1.00 . . C
C(7) .1798(2) .1326(3) .3481(2) .0484(5) Uani d . 1.00 . . C
C(8) .1430(2) .1433(3) .2385(2) .0473(5) Uani d . 1.00 . . C
C(9) .0297(2) .0362(2) .17900(10) .0396(5) Uani d . 1.00 . . C
H(1) -.063(2) -.183(3) .3720(10) .046(5) Uiso calc . 1.00 . . H
H(2) .130(3) .006(3) .472(2) .058(6) Uiso calc . 1.00 . . H
H(3) .262(3) .208(3) .393(2) .069(7) Uiso calc . 1.00 . . H
H(4) .201(2) .228(3) .202(2) .060(6) Uiso calc . 1.00 . . H
H(5) .004(2) .044(3) .100(2) .055(6) Uiso calc . 1.00 . . H
H(6) -.241(3) -.112(3) -.030(2) .067(7) Uiso calc . 1.00 . . H
H(7) -.388(3) -.018(3) -.039(2) .059(6) Uiso calc . 1.00 . . H
H(8) -.023(2) -.573(3) .098(2) .047(5) Uiso calc . 1.00 . . H
H(9) -.084(2) -.529(2) .202(2) .046(5) Uiso calc . 1.00 . . H
H(10) -.208(2) -.276(2) .2100(10) .026(4) Uiso calc . 1.00 . . H

loop_
_atom_site_aniso_label
_atom_site_aniso_U_11
_atom_site_aniso_U_22
_atom_site_aniso_U_33
_atom_site_aniso_U_12
_atom_site_aniso_U_13
_atom_site_aniso_U_23
O(1) .0352(6) .0552(8) .0371(7) .0153(5) .0111(5) -.0019(6)
O(2) .0473(7) .0384(6) .0331(6) .0114(5) .0192(5) .0053(5)
N(1) .0384(8) .0650(10) .0320(8) .0231(8) .0094(6) .0101(7)
N(2) .0502(9) .0326(8) .0368(8) .0116(6) .0179(7) .0051(6)
C(1) .0274(7) .0295(8) .0308(8) .0017(6) .0063(6) -.0030(6)
C(2) .0300(7) .0293(8) .0252(7) .0039(6) .0100(6) .0025(6)
C(3) .0271(7) .0322(8) .0273(7) .0026(6) .0064(5) -.0006(6)
C(4) .0280(7) .0304(8) .0287(8) .0063(6) .0050(6) -.0017(6)
C(5) .0418(9) .0460(10) .0318(8) .0012(8) .0072(7) .0011(7)
C(6) .0490(10) .0640(10) .0301(9) .0019(9) -.0009(8) -.0064(9)
C(7) .0353(9) .0500(10) .0540(10) .0000(8) .0006(8) -.0117(10)
C(8) .0430(10) .0440(10) .0550(10) -.0060(8) .0117(8) -.0002(9)
C(9) .0420(9) .0417(10) .0343(9) -.0035(7) .0079(7) .0016(7)

loop_
_atom_type_symbol
_atom_type_description
_atom_type_scat_dispersion_real
_atom_type_scat_dispersion_imag
_atom_type_scat_source
C C .003 .002
;International Tables for Crystallography
(1992, Vol. C, Tables 4.2.6.8 and 6.1.1.1)
;
H H .000 .000
;International Tables for Crystallography
(1992, Vol. C, Table 6.1.1.2)
;
O O .011 .006
;International Tables for Crystallography
(1992, Vol. C, Tables 4.2.6.8 and 6.1.1.1)
;
N N .006 .003
;International Tables for Crystallography
(1992, Vol. C, Tables 4.2.6.8 and 6.1.1.1)
;

loop_
_geom_angle_atom_site_label_1
_geom_angle_atom_site_label_2
_geom_angle_atom_site_label_3
_geom_angle_site_symmetry_2
_geom_angle_site_symmetry_3
_geom_angle
_geom_angle_publ_flag
C(1) N(1) H(6) 1_555 1_555 119.0(10) no
C(1) N(1) H(7) 1_555 1_555 119.0(10) no
H(6) N(1) H(7) 1_555 1_555 119(2) no
C(3) N(2) H(8) 1_555 1_555 118.0(10) no
C(3) N(2) H(9) 1_555 1_555 121.0(10) no
H(8) N(2) H(9) 1_555 1_555 119.0(10) no
O(1) C(1) N(1) 1_555 1_555 123.20(10) no
O(1) C(1) C(2) 1_555 1_555 118.90(10) no
N(1) C(1) C(2) 1_555 1_555 117.90(10) no
C(1) C(2) C(3) 1_555 1_555 115.00(10) yes
C(1) C(2) C(4) 1_555 1_555 110.20(10) no
C(1) C(2) H(10) 1_555 1_555 104.9(9) no
C(3) C(2) C(4) 1_555 1_555 109.60(10) no
C(3) C(2) H(10) 1_555 1_555 108.2(10) no
C(4) C(2) H(10) 1_555 1_555 108.7(9) no
O(2) C(3) N(2) 1_555 1_555 122.50(10) no
O(2) C(3) C(2) 1_555 1_555 121.60(10) no
N(2) C(3) C(2) 1_555 1_555 115.90(10) no
C(2) C(4) C(5) 1_555 1_555 119.60(10) no
C(2) C(4) C(9) 1_555 1_555 121.40(10) no
C(5) C(4) C(9) 1_555 1_555 119.0(2) no
C(4) C(5) C(6) 1_555 1_555 120.1(2) no
C(4) C(5) H(1) 1_555 1_555 118.0(10) no
C(6) C(5) H(1) 1_555 1_555 121.0(10) no
C(5) C(6) C(7) 1_555 1_555 120.9(2) no
C(5) C(6) H(2) 1_555 1_555 120.0(10) no
C(7) C(6) H(2) 1_555 1_555 119.0(10) no
C(6) C(7) C(8) 1_555 1_555 119.3(2) no
C(6) C(7) H(3) 1_555 1_555 119.0(10) no
C(8) C(7) H(3) 1_555 1_555 121.0(10) no
C(7) C(8) C(9) 1_555 1_555 120.1(2) no
C(7) C(8) H(4) 1_555 1_555 119.0(10) no
C(9) C(8) H(4) 1_555 1_555 120.0(10) no
C(4) C(9) C(8) 1_555 1_555 120.7(2) no
C(4) C(9) H(5) 1_555 1_555 119.0(10) no
C(8) C(9) H(5) 1_555 1_555 119.0(10) no

loop_
_geom_bond_atom_site_label_1
_geom_bond_atom_site_label_2
_geom_bond_site_symmetry_1
_geom_bond_site_symmetry_2
_geom_bond_distance
_geom_bond_publ_flag
O(1) C(1) . . 1.230(2) yes
O(2) C(3) . . 1.237(2) yes
N(1) C(1) . . 1.321(2) yes
N(1) H(6) . . .87(2) no
N(1) H(7) . . .85(2) no
N(2) C(3) . . 1.324(2) yes
N(2) H(8) . . .91(2) no
N(2) H(9) . . .94(2) no
C(1) C(2) . . 1.535(2) yes
C(2) C(3) . . 1.528(2) yes
C(2) C(4) . . 1.530(2) yes
C(2) H(10) . . .94(2) no
C(4) C(5) . . 1.384(2) no
C(4) C(9) . . 1.388(2) no
C(5) C(6) . . 1.391(3) no
C(5) H(1) . . 1.00(2) no
C(6) C(7) . . 1.376(3) no
C(6) H(2) . . .96(2) no
C(7) C(8) . . 1.385(3) no
C(7) H(3) . . 1.00(2) no
C(8) C(9) . . 1.388(3) no
C(8) H(4) . . 1.02(2) no
C(9) H(5) . . 1.00(2) no

loop_
_geom_contact_atom_site_label_1
_geom_contact_atom_site_label_2
_geom_contact_distance
_geom_contact_site_symmetry_2
O(1) H(1) 2.76(2) 2_455
O(1) H(10) 2.79(2) 2_455
O(1) N(2) 2.975(2) 2_455
O(1) N(1) 2.978(2) 3_455
O(1) H(6) 3.46(2) 3_455
O(1) C(2) 3.520(2) 2_455
O(1) C(5) 3.534(2) 2_455
O(1) C(7) 3.541(2) 2_445
O(1) H(8) 3.59(2) 2_455
O(2) H(3) 2.72(2) 2_545
O(2) H(4) 2.82(2) 3_555
O(2) N(2) 3.027(2) 3_545
O(2) H(2) 3.17(2) 4_444
O(2) C(9) 3.216(2) 3_555
O(2) C(8) 3.367(2) 3_555
O(2) C(6) 3.498(2) 4_444
O(2) O(2) 3.522(2) 3_545
O(2) C(7) 3.575(2) 2_545
N(1) H(7) 3.00(2) 3_455
N(1) H(1) 3.13(2) 4_444
N(1) H(3) 3.18(2) 4_454
N(1) H(4) 3.24(2) 3_555
N(1) H(5) 3.33(2) 3_555
N(1) H(2) 3.37(2) 4_444
N(1) C(5) 3.529(3) 4_444
N(2) H(2) 3.04(2) 4_444
N(2) H(4) 3.17(2) 1_545
N(2) H(3) 3.27(2) 2_545
N(2) H(8) 3.38(2) 3_545
N(2) C(8) 3.412(3) 1_545
N(2) H(3) 3.54(2) 4_444
N(2) H(5) 3.59(2) 1_545
C(1) H(7) 2.87(2) 3_455
C(1) H(9) 3.05(2) 2_455
C(1) H(1) 3.42(2) 2_455
C(1) H(10) 3.46(2) 2_455
C(1) H(2) 3.47(2) 4_444
C(2) H(9) 3.45(2) 2_455
C(2) H(2) 3.52(2) 4_444
C(3) H(2) 2.93(2) 4_444
C(3) H(3) 3.02(2) 2_545
C(3) H(8) 3.09(2) 3_545
C(3) C(6) 3.567(2) 4_444
C(4) H(4) 3.36(2) 2_545
C(4) H(10) 3.45(2) 2_455
C(5) H(2) 3.02(2) 3_556
C(5) H(4) 3.25(2) 2_545
C(5) H(7) 3.40(2) 4_545
C(5) H(6) 3.44(2) 4_545
C(5) H(10) 3.46(2) 2_455
C(6) H(2) 3.03(2) 3_556
C(6) H(4) 3.26(2) 2_545
C(6) H(1) 3.37(2) 3_556
C(6) H(6) 3.40(2) 4_545
C(7) H(4) 3.36(2) 2_545
C(7) H(7) 3.38(2) 4_555
C(7) H(8) 3.40(2) 2_555
C(8) H(8) 2.98(2) 1_565
C(8) H(6) 3.07(2) 3_555
C(8) H(9) 3.18(2) 1_565
C(8) H(4) 3.45(2) 2_545
C(9) H(6) 3.10(2) 3_555
C(9) H(8) 3.13(2) 1_565
C(9) H(3) 3.39(2) 2_545
C(9) H(4) 3.46(2) 2_545
C(9) H(9) 3.48(2) 1_565
H(1) H(2) 2.62(3) 3_556
H(1) H(7) 2.84(3) 4_545
H(1) H(6) 3.28(3) 4_545
H(1) H(9) 3.32(3) 2_455
H(1) H(7) 3.44(3) 2_445
H(2) H(2) 2.63(4) 3_556
H(2) H(6) 3.20(3) 4_545
H(2) H(8) 3.21(3) 4_545
H(2) H(9) 3.45(3) 4_545
H(2) H(10) 3.54(3) 4_545
H(3) H(7) 2.95(3) 4_555
H(3) H(8) 3.08(3) 4_545
H(3) H(8) 3.16(3) 2_555
H(3) H(6) 3.21(3) 4_555
H(3) H(5) 3.30(3) 2_555
H(3) H(5) 3.57(3) 4_555
H(4) H(6) 2.51(3) 3_555
H(4) H(8) 2.63(3) 1_565
H(4) H(9) 3.17(3) 1_565
H(4) H(7) 3.40(3) 3_555
H(5) H(6) 2.59(3) 3_555
H(5) H(5) 2.68(4) 3_555
H(5) H(8) 2.90(3) 1_565
H(7) H(7) 2.51(5) 3_455
H(7) H(9) 3.43(3) 4_444
H(8) H(8) 2.91(4) 3_545
H(9) H(10) 3.07(3) 2_445

loop_
_geom_hbond_atom_site_label_D
_geom_hbond_atom_site_label_H
_geom_hbond_atom_site_label_A
_geom_hbond_site_symmetry_A
_geom_hbond_distance_DH
_geom_hbond_distance_HA
_geom_hbond_distance_DA
_geom_hbond_angle_DHA
_geom_hbond_publ_flag
N1 H6 O2 . .87(3) 2.03(3) 2.723(2) 136(2) yes
N1 H7 O1 3_455 .85(3) 2.14(3) 2.978(2) 167(2) yes
N2 H8 O2 3_545 .91(2) 2.13(2) 3.027(2) 168(2) yes
N2 H9 O1 2_445 .95(2) 2.04(2) 2.9753(19) 167.1(15) yes

loop_
_geom_torsion_atom_site_label_1
_geom_torsion_atom_site_label_2
_geom_torsion_atom_site_label_3
_geom_torsion_atom_site_label_4
_geom_torsion_site_symmetry_1
_geom_torsion_site_symmetry_2
_geom_torsion_site_symmetry_3
_geom_torsion_site_symmetry_4
_geom_torsion
_geom_torsion_publ_flag
O(1) C(1) C(2) C(3) 1_555 1_555 1_555 1_555 154.60(10) no
O(1) C(1) C(2) C(4) 1_555 1_555 1_555 1_555 -80.9(2) no
O(2) C(3) C(2) C(1) 1_555 1_555 1_555 1_555 46.6(2) no
O(2) C(3) C(2) C(4) 1_555 1_555 1_555 1_555 -78.2(2) no
N(1) C(1) C(2) C(3) 1_555 1_555 1_555 1_555 -26.2(2) no
N(1) C(1) C(2) C(4) 1_555 1_555 1_555 1_555 98.2(2) no
N(2) C(3) C(2) C(1) 1_555 1_555 1_555 1_555 -134.10(10) no
N(2) C(3) C(2) C(4) 1_555 1_555 1_555 1_555 101.1(2) no
C(1) C(2) C(4) C(5) 1_555 1_555 1_555 1_555 117.3(2) no
C(1) C(2) C(4) C(9) 1_555 1_555 1_555 1_555 -63.7(2) no
C(2) C(4) C(5) C(6) 1_555 1_555 1_555 1_555 178.7(2) no
C(2) C(4) C(9) C(8) 1_555 1_555 1_555 1_555 -178.0(2) no
C(3) C(2) C(4) C(5) 1_555 1_555 1_555 1_555 -115.30(10) no
C(3) C(2) C(4) C(9) 1_555 1_555 1_555 1_555 63.8(2) no
C(4) C(5) C(6) C(7) 1_555 1_555 1_555 1_555 -.6(3) no
C(4) C(9) C(8) C(7) 1_555 1_555 1_555 1_555 -.9(3) no
C(5) C(4) C(9) C(8) 1_555 1_555 1_555 1_555 1.1(3) no
C(5) C(6) C(7) C(8) 1_555 1_555 1_555 1_555 .8(3) no
C(6) C(5) C(4) C(9) 1_555 1_555 1_555 1_555 -.3(2) no
C(6) C(7) C(8) C(9) 1_555 1_555 1_555 1_555 .0(3) no

loop_
_cod_related_entry_id
_cod_related_entry_database
_cod_related_entry_code
1 ChemSpider 2028984
